data_4515682
loop_
_publ_author_name
'Nicholls, Leo D. M.'
'Marx, Maximilian'
'Hartung, Thierry'
'Gonz\'alez-Fern\'andez, Elisa'
'Golz, Christopher'
'Alcarazo, Manuel'

_publ_section_title
;
 TADDOL-Derived Cationic Phosphonites: Toward an Effective
 Enantioselective Synthesis of [6]Helicenes via Au-Catalyzed Alkyne
 Hydroarylation
;
_journal_issue 7
_journal_name_full 'ACS Catalysis'
_journal_page_first 6079
_journal_paper_doi 10.1021/acscatal.8b01374
_journal_volume 8
_journal_year 2018
_chemical_formula_moiety 'C40 H26 Cl2'
_chemical_formula_sum 'C40 H26 Cl2'
_chemical_formula_weight 577.51
_space_group_crystal_system monoclinic
_space_group_IT_number 15
_space_group_name_Hall '-C 2yc'
_space_group_name_H-M_alt 'C 1 2/c 1'
_atom_sites_solution_hydrogens geom
_atom_sites_solution_primary dual
_audit_creation_date 2018-02-26
_audit_creation_method
;
Olex2 1.2
(compiled 2017.08.10 svn.r3458 for OlexSys, GUI svn.r5381)
;
_cell_angle_alpha 90
_cell_angle_beta 119.312(2)
_cell_angle_gamma 90
_cell_formula_units_Z 4
_cell_length_a 16.6618(10)
_cell_length_b 12.3936(6)
_cell_length_c 16.0760(14)
_cell_measurement_reflns_used 6913
_cell_measurement_temperature 100
_cell_measurement_theta_max 32.594
_cell_measurement_theta_min 3.019
_cell_volume 2894.7(3)
_computing_cell_refinement 'SAINT V8.38A (?, 2016)'
_computing_data_reduction 'SAINT V8.38A (?, 2016)'
_computing_molecular_graphics 'Olex2 (Dolomanov et al., 2009)'
_computing_publication_material 'Olex2 (Dolomanov et al., 2009)'
_computing_structure_refinement 'XL (Sheldrick, 2008)'
_computing_structure_solution 'XT (Sheldrick, 2015)'
_diffrn_ambient_temperature 99.98
_diffrn_measured_fraction_theta_full 0.996
_diffrn_measured_fraction_theta_max 0.997
_diffrn_measurement_device_type 'Bruker APEX-II CCD'
_diffrn_measurement_method '\f and \w scans'
_diffrn_radiation_type MoK\a
_diffrn_radiation_wavelength 0.71073
_diffrn_reflns_av_R_equivalents 0.0228
_diffrn_reflns_av_unetI/netI 0.0177
_diffrn_reflns_Laue_measured_fraction_full 0.996
_diffrn_reflns_Laue_measured_fraction_max 0.997
_diffrn_reflns_limit_h_max 25
_diffrn_reflns_limit_h_min -23
_diffrn_reflns_limit_k_max 18
_diffrn_reflns_limit_k_min -18
_diffrn_reflns_limit_l_max 24
_diffrn_reflns_limit_l_min -24
_diffrn_reflns_number 27475
_diffrn_reflns_point_group_measured_fraction_full 0.996
_diffrn_reflns_point_group_measured_fraction_max 0.997
_diffrn_reflns_theta_full 25.242
_diffrn_reflns_theta_max 32.617
_diffrn_reflns_theta_min 2.187
_diffrn_standards_number 0
_exptl_absorpt_coefficient_mu 0.253
_exptl_absorpt_correction_T_max 0.6954
_exptl_absorpt_correction_T_min 0.6094
_exptl_absorpt_correction_type multi-scan
_exptl_absorpt_process_details
'SADABS-2016/2 (Bruker,2016/2) was used for absorption correction. wR2(int) was 0.0869 before and 0.0428 after correction. The Ratio of minimum to maximum transmission is 0.8763. The \l/2 correction factor is Not present.'
_exptl_crystal_colour colourless
_exptl_crystal_colour_primary colourless
_exptl_crystal_density_diffrn 1.325
_exptl_crystal_description block
_exptl_crystal_F_000 1200
_exptl_crystal_size_max 0.606
_exptl_crystal_size_mid 0.374
_exptl_crystal_size_min 0.258
_refine_diff_density_max 0.464
_refine_diff_density_min -0.317
_refine_diff_density_rms 0.051
_refine_ls_extinction_method none
_refine_ls_goodness_of_fit_ref 1.052
_refine_ls_hydrogen_treatment constr
_refine_ls_matrix_type full
_refine_ls_number_parameters 192
_refine_ls_number_reflns 5276
_refine_ls_number_restraints 0
_refine_ls_restrained_S_all 1.052
_refine_ls_R_factor_all 0.0362
_refine_ls_R_factor_gt 0.0343
_refine_ls_shift/su_max 0.001
_refine_ls_shift/su_mean 0.000
_refine_ls_structure_factor_coef Fsqd
_refine_ls_weighting_details 'w=1/[\s^2^(Fo^2^)+(0.0486P)^2^+1.9781P] where P=(Fo^2^+2Fc^2^)/3'
_refine_ls_weighting_scheme calc
_refine_ls_wR_factor_gt 0.0967
_refine_ls_wR_factor_ref 0.0983
_reflns_Friedel_coverage 0.000
_reflns_number_gt 4934
_reflns_number_total 5276
_reflns_threshold_expression 'I > 2\s(I)'
_cod_data_source_file cs8b01374_si_002.cif
_cod_data_source_block c2c
_cod_database_code 4515682
_shelx_shelxl_version_number 2016/6
_shelx_space_group_comment
;
The symmetry employed for this shelxl refinement is uniquely defined
by the following loop, which should always be used as a source of
symmetry information in preference to the above space-group names.
They are only intended as comments.
;
_olex2_refinement_description
;
1. Fixed Uiso
 At 1.2 times of:
  All C(H) groups
 At 1.5 times of:
  All C(H,H,H) groups
2.a Aromatic/amide H refined with riding coordinates:
 C2(H2), C3(H3), C5(H5), C6(H6), C10(H10), C11(H11), C16(H16), C17(H17),
 C19(H19), C20(H20)
2.b Idealised Me refined as rotating group:
 C21(H21A,H21B,H21C)
;
_olex2_submission_special_instructions 'No special instructions were received'

loop_
_space_group_symop_operation_xyz
'x, y, z'
'-x, y, -z+1/2'
'x+1/2, y+1/2, z'
'-x+1/2, y+1/2, -z+1/2'
'-x, -y, -z'
'x, -y, z-1/2'
'-x+1/2, -y+1/2, -z'
'x+1/2, -y+1/2, z-1/2'

loop_
_atom_site_label
_atom_site_type_symbol
_atom_site_fract_x
_atom_site_fract_y
_atom_site_fract_z
_atom_site_U_iso_or_equiv
_atom_site_adp_type
_atom_site_occupancy
_atom_site_site_symmetry_order
_atom_site_calc_flag
_atom_site_refinement_flags_posn
_atom_site_refinement_flags_adp
_atom_site_refinement_flags_occupancy
Cl1 Cl 0.56285(2) 0.24745(2) 0.66307(2) 0.02806(7) Uani 1 1 d . . .
C1 C 0.56298(6) 0.38621(6) 0.67859(6) 0.01718(14) Uani 1 1 d . . .
C2 C 0.49919(6) 0.44870(7) 0.60429(6) 0.01933(15) Uani 1 1 d . . .
H2 H 0.457431 0.416735 0.544880 0.023 Uiso 1 1 calc R . .
C3 C 0.49735(6) 0.55925(6) 0.61824(6) 0.01819(14) Uani 1 1 d . . .
H3 H 0.454319 0.603151 0.567521 0.022 Uiso 1 1 calc R . .
C4 C 0.55767(5) 0.60649(6) 0.70546(5) 0.01338(12) Uani 1 1 d . . .
C5 C 0.62290(6) 0.54179(6) 0.77764(6) 0.01837(14) Uani 1 1 d . . .
H5 H 0.666011 0.573711 0.836517 0.022 Uiso 1 1 calc R . .
C6 C 0.62603(6) 0.43123(7) 0.76503(6) 0.02041(15) Uani 1 1 d . . .
H6 H 0.670532 0.387439 0.814716 0.024 Uiso 1 1 calc R . .
C7 C 0.55608(5) 0.72576(6) 0.71760(5) 0.01341(12) Uani 1 1 d . . .
C8 C 0.500000 0.77944(8) 0.750000 0.01282(16) Uani 1 2 d S T P
C9 C 0.500000 0.89516(8) 0.750000 0.01414(17) Uani 1 2 d S T P
C10 C 0.55677(6) 0.95305(6) 0.72281(5) 0.01668(14) Uani 1 1 d . . .
H10 H 0.556554 1.029689 0.723937 0.020 Uiso 1 1 calc R . .
C11 C 0.61174(6) 0.90067(6) 0.69502(6) 0.01755(14) Uani 1 1 d . . .
H11 H 0.650587 0.940575 0.678490 0.021 Uiso 1 1 calc R . .
C12 C 0.61061(5) 0.78623(6) 0.69094(5) 0.01543(13) Uani 1 1 d . . .
C13 C 0.66432(6) 0.73089(7) 0.65698(6) 0.01782(14) Uani 1 1 d . . .
C14 C 0.70688(6) 0.67847(7) 0.62838(6) 0.01840(14) Uani 1 1 d . . .
C15 C 0.75069(5) 0.60665(7) 0.59342(6) 0.01702(14) Uani 1 1 d . . .
C16 C 0.81584(6) 0.64212(7) 0.56841(6) 0.01947(15) Uani 1 1 d . . .
H16 H 0.833296 0.715968 0.575814 0.023 Uiso 1 1 calc R . .
C17 C 0.85498(6) 0.56952(7) 0.53282(6) 0.02095(15) Uani 1 1 d . . .
H17 H 0.898768 0.594647 0.515657 0.025 Uiso 1 1 calc R . .
C18 C 0.83134(6) 0.46049(7) 0.52175(6) 0.02015(15) Uani 1 1 d . . .
C19 C 0.76711(6) 0.42549(7) 0.54783(6) 0.02091(15) Uani 1 1 d . . .
H19 H 0.750547 0.351377 0.541284 0.025 Uiso 1 1 calc R . .
C20 C 0.72706(6) 0.49693(7) 0.58312(6) 0.01911(14) Uani 1 1 d . . .
H20 H 0.683442 0.471476 0.600398 0.023 Uiso 1 1 calc R . .
C21 C 0.87447(7) 0.38227(8) 0.48385(7) 0.02748(19) Uani 1 1 d . . .
H21A H 0.826975 0.352870 0.422874 0.041 Uiso 1 1 calc GR . .
H21B H 0.903374 0.323319 0.529636 0.041 Uiso 1 1 calc GR . .
H21C H 0.921199 0.419585 0.474319 0.041 Uiso 1 1 calc GR . .

loop_
_atom_site_aniso_label
_atom_site_aniso_U_11
_atom_site_aniso_U_22
_atom_site_aniso_U_33
_atom_site_aniso_U_23
_atom_site_aniso_U_13
_atom_site_aniso_U_12
Cl1 0.03791(13) 0.01123(10) 0.03888(13) -0.00298(7) 0.02179(11) 0.00038(7)
C1 0.0220(3) 0.0108(3) 0.0242(3) -0.0010(2) 0.0155(3) 0.0000(2)
C2 0.0212(3) 0.0150(3) 0.0199(3) -0.0042(3) 0.0086(3) -0.0015(3)
C3 0.0188(3) 0.0143(3) 0.0167(3) -0.0015(2) 0.0050(3) 0.0009(3)
C4 0.0147(3) 0.0113(3) 0.0147(3) -0.0003(2) 0.0077(2) 0.0004(2)
C5 0.0201(3) 0.0146(3) 0.0161(3) 0.0001(2) 0.0056(3) 0.0022(3)
C6 0.0242(4) 0.0141(3) 0.0208(3) 0.0028(3) 0.0094(3) 0.0044(3)
C7 0.0146(3) 0.0115(3) 0.0135(3) -0.0002(2) 0.0064(2) 0.0001(2)
C8 0.0142(4) 0.0105(4) 0.0127(4) 0.000 0.0057(3) 0.000
C9 0.0165(4) 0.0109(4) 0.0137(4) 0.000 0.0063(3) 0.000
C10 0.0207(3) 0.0114(3) 0.0176(3) 0.0002(2) 0.0091(3) -0.0016(2)
C11 0.0203(3) 0.0141(3) 0.0196(3) -0.0001(2) 0.0108(3) -0.0029(3)
C12 0.0162(3) 0.0143(3) 0.0164(3) -0.0004(2) 0.0084(3) -0.0009(2)
C13 0.0180(3) 0.0172(3) 0.0197(3) -0.0001(3) 0.0103(3) -0.0019(3)
C14 0.0176(3) 0.0189(3) 0.0197(3) -0.0001(3) 0.0098(3) -0.0010(3)
C15 0.0155(3) 0.0190(3) 0.0164(3) -0.0001(2) 0.0077(3) 0.0009(2)
C16 0.0191(3) 0.0195(3) 0.0225(3) 0.0010(3) 0.0123(3) 0.0010(3)
C17 0.0193(3) 0.0246(4) 0.0215(3) 0.0012(3) 0.0120(3) 0.0029(3)
C18 0.0185(3) 0.0236(4) 0.0161(3) -0.0017(3) 0.0067(3) 0.0044(3)
C19 0.0204(3) 0.0193(4) 0.0205(3) -0.0030(3) 0.0080(3) -0.0003(3)
C20 0.0175(3) 0.0199(3) 0.0194(3) -0.0011(3) 0.0086(3) -0.0012(3)
C21 0.0270(4) 0.0295(4) 0.0258(4) -0.0046(3) 0.0128(3) 0.0070(3)

loop_
_atom_type_symbol
_atom_type_description
_atom_type_scat_dispersion_real
_atom_type_scat_dispersion_imag
_atom_type_scat_source
C C 0.0033 0.0016 'International Tables Vol C Tables 4.2.6.8 and 6.1.1.4'
H H 0.0000 0.0000 'International Tables Vol C Tables 4.2.6.8 and 6.1.1.4'
Cl Cl 0.1484 0.1585 'International Tables Vol C Tables 4.2.6.8 and 6.1.1.4'

loop_
_geom_angle_atom_site_label_1
_geom_angle_atom_site_label_2
_geom_angle_atom_site_label_3
_geom_angle
_geom_angle_site_symmetry_1
_geom_angle_site_symmetry_3
C2 C1 Cl1 118.93(6) . .
C2 C1 C6 121.72(7) . .
C6 C1 Cl1 119.34(6) . .
C1 C2 H2 120.6 . .
C1 C2 C3 118.72(7) . .
C3 C2 H2 120.6 . .
C2 C3 H3 119.5 . .
C2 C3 C4 120.96(7) . .
C4 C3 H3 119.5 . .
C3 C4 C7 119.85(7) . .
C5 C4 C3 118.78(7) . .
C5 C4 C7 121.21(7) . .
C4 C5 H5 119.5 . .
C6 C5 C4 121.08(7) . .
C6 C5 H5 119.5 . .
C1 C6 C5 118.66(7) . .
C1 C6 H6 120.7 . .
C5 C6 H6 120.7 . .
C8 C7 C4 124.21(7) . .
C12 C7 C4 115.80(6) . .
C12 C7 C8 119.93(7) . .
C7 C8 C7 124.83(9) 2_656 .
C9 C8 C7 117.59(5) . .
C9 C8 C7 117.59(5) . 2_656
C10 C9 C8 120.45(5) . .
C10 C9 C8 120.44(5) 2_656 .
C10 C9 C10 119.11(9) . 2_656
C9 C10 H10 119.4 . .
C11 C10 C9 121.13(7) . .
C11 C10 H10 119.4 . .
C10 C11 H11 120.2 . .
C10 C11 C12 119.66(7) . .
C12 C11 H11 120.2 . .
C7 C12 C11 121.17(7) . .
C7 C12 C13 118.82(7) . .
C11 C12 C13 119.99(7) . .
C14 C13 C12 175.98(9) . .
C13 C14 C15 173.64(9) . .
C16 C15 C14 122.30(8) . .
C16 C15 C20 118.86(7) . .
C20 C15 C14 118.84(7) . .
C15 C16 H16 120.0 . .
C17 C16 C15 120.10(8) . .
C17 C16 H16 120.0 . .
C16 C17 H17 119.3 . .
C16 C17 C18 121.36(8) . .
C18 C17 H17 119.3 . .
C17 C18 C19 118.23(8) . .
C17 C18 C21 121.06(8) . .
C19 C18 C21 120.71(8) . .
C18 C19 H19 119.4 . .
C20 C19 C18 121.19(8) . .
C20 C19 H19 119.4 . .
C15 C20 H20 119.9 . .
C19 C20 C15 120.26(8) . .
C19 C20 H20 119.9 . .
C18 C21 H21A 109.5 . .
C18 C21 H21B 109.5 . .
C18 C21 H21C 109.5 . .
H21A C21 H21B 109.5 . .
H21A C21 H21C 109.5 . .
H21B C21 H21C 109.5 . .

loop_
_geom_bond_atom_site_label_1
_geom_bond_atom_site_label_2
_geom_bond_distance
_geom_bond_site_symmetry_2
Cl1 C1 1.7375(8) .
C1 C2 1.3832(12) .
C1 C6 1.3843(12) .
C2 H2 0.9500 .
C2 C3 1.3911(11) .
C3 H3 0.9500 .
C3 C4 1.3925(10) .
C4 C5 1.3914(11) .
C4 C7 1.4930(10) .
C5 H5 0.9500 .
C5 C6 1.3899(11) .
C6 H6 0.9500 .
C7 C8 1.4365(9) .
C7 C12 1.3971(10) .
C8 C9 1.4342(14) .
C9 C10 1.4162(9) 2_656
C9 C10 1.4161(9) .
C10 H10 0.9500 .
C10 C11 1.3641(11) .
C11 H11 0.9500 .
C11 C12 1.4196(11) .
C12 C13 1.4309(11) .
C13 C14 1.2065(11) .
C14 C15 1.4292(11) .
C15 C16 1.4002(11) .
C15 C20 1.4028(12) .
C16 H16 0.9500 .
C16 C17 1.3883(12) .
C17 H17 0.9500 .
C17 C18 1.3943(13) .
C18 C19 1.3960(12) .
C18 C21 1.5021(12) .
C19 H19 0.9500 .
C19 C20 1.3862(12) .
C20 H20 0.9500 .
C21 H21A 0.9800 .
C21 H21B 0.9800 .
C21 H21C 0.9800 .
